data_7216084
loop_
_publ_author_name
'Yucesan, Gundog'
'Yu, Min Hui'
'O'Connor, Charles J.'
'Zubieta, Jon'

_publ_section_title
;
 Structural consequences of the steric effects of the organoimine ligand
 in the oxovanadium--organophosphonate/copper--mephenterpy family of
 hybrid oxides (mephenterpy =
 4&#x2032;-(4-methyphenyl)-2,2&#x2032;&#x2236;6&#x2032;,2&#x2033;-terpyridine)
;
_journal_issue 117
_journal_name_full CrystEngComm
_journal_page_first 711
_journal_paper_doi 10.1039/b511147a
_journal_volume 7
_journal_year 2005
_chemical_formula_moiety '[{Cu(mephenterpy0}2(V2O5)2(O3PCH2CH2CH2PO30]'
_chemical_formula_sum 'C23.5 H20 Cu N3 O8 P V2'
_chemical_formula_weight 668.82
_chemical_name_common ((Cu(mephenterpy))2(V2O5)2(O3PCH2CH2CH2PO3))
_chemical_name_systematic
;
?
;
_space_group_IT_number 15
_symmetry_cell_setting monoclinic
_symmetry_space_group_name_Hall '-C 2yc'
_symmetry_space_group_name_H-M 'C 1 2/c 1'
_atom_sites_solution_hydrogens geom
_atom_sites_solution_primary direct
_atom_sites_solution_secondary difmap
_audit_creation_method SHELXL-97
_cell_angle_alpha 90.00
_cell_angle_beta 106.866(2)
_cell_angle_gamma 90.00
_cell_formula_units_Z 8
_cell_length_a 14.6527(13)
_cell_length_b 25.481(2)
_cell_length_c 13.7823(12)
_cell_measurement_reflns_used 6948
_cell_measurement_temperature 95(2)
_cell_measurement_theta_max 32.75
_cell_measurement_theta_min 2.32
_cell_volume 4924.5(7)
_computing_cell_refinement 'Bruker SMART'
_computing_data_collection 'Bruker SMART'
_computing_data_reduction 'Bruker SAINT'
_computing_molecular_graphics 'Bruker SHELXTL and CrystalMaker 6.x'
_computing_publication_material 'Bruker SHELXTL'
_computing_structure_refinement 'SHELXL-97 (Sheldrick, 1997)'
_computing_structure_solution 'SHELXS-97 (Sheldrick, 1990)'
_diffrn_ambient_temperature 95(2)
_diffrn_detector_area_resol_mean '512 x 512'
_diffrn_measured_fraction_theta_full 0.945
_diffrn_measured_fraction_theta_max 0.945
_diffrn_measurement_device_type 'CCD area detector'
_diffrn_measurement_method 'Phi and omega scans'
_diffrn_radiation_monochromator graphite
_diffrn_radiation_source 'fine-focus sealed tube'
_diffrn_radiation_type MoK\a
_diffrn_radiation_wavelength 0.71073
_diffrn_reflns_av_R_equivalents 0.0487
_diffrn_reflns_av_sigmaI/netI 0.0499
_diffrn_reflns_limit_h_max 21
_diffrn_reflns_limit_h_min -22
_diffrn_reflns_limit_k_max 38
_diffrn_reflns_limit_k_min -37
_diffrn_reflns_limit_l_max 20
_diffrn_reflns_limit_l_min -20
_diffrn_reflns_number 32376
_diffrn_reflns_theta_full 32.80
_diffrn_reflns_theta_max 32.80
_diffrn_reflns_theta_min 1.60
_diffrn_standards_interval_time 0.001
_exptl_absorpt_coefficient_mu 1.721
_exptl_absorpt_correction_T_max 0.9501
_exptl_absorpt_correction_T_min 0.6533
_exptl_absorpt_correction_type multi-scan
_exptl_absorpt_process_details 'SADABS (Sheldrick, 97)'
_exptl_crystal_colour green
_exptl_crystal_density_diffrn 1.804
_exptl_crystal_density_method 'not measured'
_exptl_crystal_description block
_exptl_crystal_F_000 2688
_exptl_crystal_size_max 0.45
_exptl_crystal_size_mid 0.10
_exptl_crystal_size_min 0.02
_refine_diff_density_max 1.046
_refine_diff_density_min -0.733
_refine_diff_density_rms 0.132
_refine_ls_extinction_method none
_refine_ls_goodness_of_fit_ref 1.092
_refine_ls_hydrogen_treatment refall
_refine_ls_matrix_type full
_refine_ls_number_parameters 349
_refine_ls_number_reflns 8639
_refine_ls_number_restraints 0
_refine_ls_restrained_S_all 1.092
_refine_ls_R_factor_all 0.0678
_refine_ls_R_factor_gt 0.0500
_refine_ls_shift/su_max 0.001
_refine_ls_shift/su_mean 0.000
_refine_ls_structure_factor_coef Fsqd
_refine_ls_weighting_details 'calc w=1/[\s^2^(Fo^2^)+(0.0472P)^2^+10.3939P] where P=(Fo^2^+2Fc^2^)/3'
_refine_ls_weighting_scheme calc
_refine_ls_wR_factor_gt 0.1071
_refine_ls_wR_factor_ref 0.1141
_reflns_number_gt 6948
_reflns_number_total 8639
_reflns_threshold_expression >2sigma(I)
_cod_data_source_file b511147a.txt
_cod_data_source_block Compound4
_cod_depositor_comments
;
The following automatic conversions were performed:

'_symmetry_cell_setting' value 'Monoclinic' changed to 'monoclinic'
according to
/usr/data/users/saulius/automatic-downloads/retrospective/RSC/lib/dictionaries/cif_core.dic
dictionary named 'cif_core.dic' version 2.4.2 from 2011-04-26.

Automatic conversion script
Id: cif_fix_values 2281 2013-09-26 08:29:07Z andrius 
;
_cod_original_cell_volume 4924.6(7)
_cod_original_sg_symbol_H-M C2/c
_cod_original_formula_sum 'C23.50 H20 Cu N3 O8 P V2'
_cod_database_code 7216084

loop_
_symmetry_equiv_pos_as_xyz
'x, y, z'
'-x, y, -z+1/2'
'x+1/2, y+1/2, z'
'-x+1/2, y+1/2, -z+1/2'
'-x, -y, -z'
'x, -y, z-1/2'
'-x+1/2, -y+1/2, -z'
'x+1/2, -y+1/2, z-1/2'

loop_
_atom_site_label
_atom_site_type_symbol
_atom_site_fract_x
_atom_site_fract_y
_atom_site_fract_z
_atom_site_U_iso_or_equiv
_atom_site_adp_type
_atom_site_occupancy
_atom_site_symmetry_multiplicity
_atom_site_calc_flag
_atom_site_refinement_flags
Cu1 Cu 0.24173(2) 0.122916(11) 0.73357(2) 0.01126(7) Uani 1 1 d .
V1 V 0.33127(3) 0.132427(16) 0.99661(3) 0.01173(9) Uani 1 1 d .
V2 V 0.29010(3) 0.320904(16) 0.84561(3) 0.01263(9) Uani 1 1 d .
P1 P 0.39378(4) 0.20469(2) 0.85014(5) 0.01124(12) Uani 1 1 d .
O1 O 0.34807(12) 0.17134(7) 0.75733(13) 0.0137(3) Uani 1 1 d .
O2 O 0.23769(12) 0.12249(7) 0.89725(14) 0.0157(3) Uani 1 1 d .
O3 O 0.30134(14) 0.16973(8) 1.09237(16) 0.0219(4) Uani 1 1 d .
O4 O 0.37867(14) 0.07696(8) 1.03992(15) 0.0214(4) Uani 1 1 d .
O5 O 0.41879(12) 0.17097(7) 0.94791(13) 0.0139(3) Uani 1 1 d .
O6 O 0.32938(13) 0.25018(7) 0.86235(15) 0.0182(4) Uani 1 1 d .
O7 O 0.37838(14) 0.36077(8) 0.88939(17) 0.0251(4) Uani 1 1 d .
O8 O 0.24579(16) 0.33244(8) 0.72574(15) 0.0247(4) Uani 1 1 d .
N1 N 0.13482(14) 0.17451(8) 0.67237(15) 0.0127(4) Uani 1 1 d .
N2 N 0.13676(14) 0.07476(8) 0.68430(15) 0.0122(4) Uani 1 1 d .
N3 N 0.31185(14) 0.05280(8) 0.76237(16) 0.0132(4) Uani 1 1 d .
C1 C 0.14108(18) 0.22688(10) 0.6692(2) 0.0167(5) Uani 1 1 d .
H1 H 0.2025 0.2426 0.6866 0.020 Uiso 1 1 calc R
C2 C 0.06127(19) 0.25892(10) 0.6415(2) 0.0186(5) Uani 1 1 d .
H2 H 0.0680 0.2960 0.6402 0.022 Uiso 1 1 calc R
C3 C -0.02854(19) 0.23620(10) 0.6158(2) 0.0174(5) Uani 1 1 d .
H3 H -0.0842 0.2575 0.5985 0.021 Uiso 1 1 calc R
C4 C -0.03581(18) 0.18195(10) 0.61569(18) 0.0142(4) Uani 1 1 d .
H4 H -0.0966 0.1654 0.5967 0.017 Uiso 1 1 calc R
C5 C 0.04695(17) 0.15210(9) 0.64375(17) 0.0117(4) Uani 1 1 d .
C6 C 0.04861(16) 0.09444(9) 0.64601(17) 0.0112(4) Uani 1 1 d .
C7 C -0.02910(17) 0.06163(9) 0.61282(18) 0.0129(4) Uani 1 1 d .
H7 H -0.0913 0.0760 0.5868 0.015 Uiso 1 1 calc R
C8 C -0.01611(17) 0.00694(10) 0.61753(17) 0.0126(4) Uani 1 1 d .
C9 C -0.09865(17) -0.02895(10) 0.58211(18) 0.0128(4) Uani 1 1 d .
C10 C -0.19052(18) -0.00900(11) 0.5367(2) 0.0174(5) Uani 1 1 d .
H10 H -0.1997 0.0278 0.5284 0.021 Uiso 1 1 calc R
C11 C -0.26780(19) -0.04243(12) 0.5038(2) 0.0214(5) Uani 1 1 d .
H11 H -0.3291 -0.0281 0.4723 0.026 Uiso 1 1 calc R
C12 C -0.25758(19) -0.09620(11) 0.5160(2) 0.0192(5) Uani 1 1 d .
C13 C -0.1663(2) -0.11623(11) 0.5606(2) 0.0212(5) Uani 1 1 d .
H13 H -0.1577 -0.1531 0.5688 0.025 Uiso 1 1 calc R
C14 C -0.08809(19) -0.08324(11) 0.5931(2) 0.0190(5) Uani 1 1 d .
H14 H -0.0267 -0.0978 0.6232 0.023 Uiso 1 1 calc R
C15 C 0.07748(17) -0.01210(10) 0.65705(18) 0.0130(4) Uani 1 1 d .
H15 H 0.0894 -0.0488 0.6607 0.016 Uiso 1 1 calc R
C16 C 0.15229(17) 0.02312(9) 0.69061(18) 0.0123(4) Uani 1 1 d .
C17 C 0.25421(17) 0.01015(10) 0.73692(18) 0.0126(4) Uani 1 1 d .
C18 C 0.28816(19) -0.04053(10) 0.7563(2) 0.0175(5) Uani 1 1 d .
H18 H 0.2466 -0.0697 0.7364 0.021 Uiso 1 1 calc R
C19 C 0.3845(2) -0.04790(11) 0.8055(2) 0.0210(5) Uani 1 1 d .
H19 H 0.4100 -0.0823 0.8188 0.025 Uiso 1 1 calc R
C20 C 0.44268(19) -0.00461(11) 0.8349(2) 0.0198(5) Uani 1 1 d .
H20 H 0.5082 -0.0089 0.8708 0.024 Uiso 1 1 calc R
C21 C 0.40443(18) 0.04514(11) 0.8114(2) 0.0170(5) Uani 1 1 d .
H21 H 0.4450 0.0748 0.8305 0.020 Uiso 1 1 calc R
C22 C -0.3429(2) -0.13193(13) 0.4829(2) 0.0281(7) Uani 1 1 d .
H22A H -0.3923 -0.1200 0.5129 0.042 Uiso 1 1 calc R
H22B H -0.3239 -0.1678 0.5054 0.042 Uiso 1 1 calc R
H22C H -0.3681 -0.1312 0.4088 0.042 Uiso 1 1 calc R
C23 C 0.50452(17) 0.23242(10) 0.84390(19) 0.0137(4) Uani 1 1 d .
H23A H 0.5305 0.2545 0.9048 0.016 Uiso 1 1 calc R
H23B H 0.5502 0.2034 0.8471 0.016 Uiso 1 1 calc R
C24 C 0.5000 0.26567(14) 0.7500 0.0152(6) Uani 1 2 d S
H24A H 0.5570 0.2886 0.7647 0.018 Uiso 0.50 1 calc PR
H24B H 0.4430 0.2886 0.7353 0.018 Uiso 0.50 1 calc PR

loop_
_atom_site_aniso_label
_atom_site_aniso_U_11
_atom_site_aniso_U_22
_atom_site_aniso_U_33
_atom_site_aniso_U_23
_atom_site_aniso_U_13
_atom_site_aniso_U_12
Cu1 0.00757(13) 0.01099(14) 0.01365(14) -0.00025(10) 0.00062(10) -0.00074(10)
V1 0.01069(18) 0.01182(19) 0.01288(18) -0.00034(14) 0.00373(14) 0.00048(14)
V2 0.01257(18) 0.01229(19) 0.01357(19) 0.00018(14) 0.00461(15) -0.00069(15)
P1 0.0083(3) 0.0119(3) 0.0133(3) 0.0001(2) 0.0027(2) -0.0004(2)
O1 0.0123(8) 0.0141(8) 0.0142(8) -0.0016(6) 0.0030(6) -0.0039(6)
O2 0.0103(8) 0.0206(9) 0.0159(8) 0.0006(7) 0.0032(7) -0.0010(7)
O3 0.0229(10) 0.0223(10) 0.0248(10) -0.0074(8) 0.0138(8) -0.0024(8)
O4 0.0224(10) 0.0160(9) 0.0243(10) 0.0043(7) 0.0046(8) 0.0038(8)
O5 0.0118(8) 0.0157(8) 0.0142(8) 0.0016(6) 0.0035(6) -0.0011(6)
O6 0.0154(9) 0.0149(8) 0.0253(10) 0.0001(7) 0.0073(7) 0.0036(7)
O7 0.0181(9) 0.0234(10) 0.0314(11) 0.0008(8) 0.0033(8) -0.0064(8)
O8 0.0350(12) 0.0216(10) 0.0152(9) 0.0017(7) 0.0038(8) -0.0037(9)
N1 0.0100(9) 0.0131(9) 0.0125(9) 0.0010(7) -0.0007(7) -0.0013(7)
N2 0.0094(9) 0.0124(9) 0.0135(9) 0.0015(7) 0.0013(7) 0.0005(7)
N3 0.0105(9) 0.0149(9) 0.0137(9) -0.0015(7) 0.0025(7) 0.0004(7)
C1 0.0141(11) 0.0140(11) 0.0188(12) 0.0039(9) -0.0003(9) -0.0008(9)
C2 0.0193(12) 0.0127(11) 0.0204(12) 0.0039(9) 0.0004(10) 0.0002(9)
C3 0.0162(12) 0.0160(12) 0.0181(12) 0.0036(9) 0.0018(10) 0.0017(9)
C4 0.0131(10) 0.0155(11) 0.0124(10) 0.0013(8) 0.0013(9) 0.0007(9)
C5 0.0109(10) 0.0130(10) 0.0101(10) 0.0017(8) 0.0012(8) 0.0009(8)
C6 0.0114(10) 0.0113(10) 0.0108(10) 0.0008(7) 0.0030(8) 0.0002(8)
C7 0.0099(10) 0.0136(11) 0.0142(10) -0.0001(8) 0.0019(8) -0.0002(8)
C8 0.0128(10) 0.0144(11) 0.0109(10) -0.0018(8) 0.0040(8) -0.0015(8)
C9 0.0122(10) 0.0152(11) 0.0112(10) -0.0013(8) 0.0039(8) -0.0032(8)
C10 0.0136(11) 0.0164(12) 0.0199(12) -0.0001(9) 0.0012(9) -0.0014(9)
C11 0.0127(11) 0.0271(14) 0.0216(13) 0.0014(10) 0.0005(10) -0.0048(10)
C12 0.0196(12) 0.0246(13) 0.0137(11) -0.0017(9) 0.0053(10) -0.0101(10)
C13 0.0254(13) 0.0143(12) 0.0241(13) -0.0035(9) 0.0072(11) -0.0071(10)
C14 0.0155(11) 0.0163(12) 0.0245(13) -0.0003(10) 0.0046(10) -0.0016(9)
C15 0.0136(10) 0.0121(10) 0.0132(10) -0.0009(8) 0.0038(9) -0.0009(8)
C16 0.0099(10) 0.0144(11) 0.0118(10) -0.0003(8) 0.0021(8) 0.0002(8)
C17 0.0109(10) 0.0142(11) 0.0127(10) -0.0016(8) 0.0031(8) -0.0001(8)
C18 0.0174(12) 0.0135(11) 0.0216(12) 0.0003(9) 0.0056(10) 0.0024(9)
C19 0.0184(12) 0.0207(13) 0.0238(13) 0.0025(10) 0.0058(10) 0.0075(10)
C20 0.0113(11) 0.0258(14) 0.0206(12) 0.0009(10) 0.0019(9) 0.0054(10)
C21 0.0112(11) 0.0206(12) 0.0177(12) -0.0015(9) 0.0020(9) 0.0018(9)
C22 0.0255(14) 0.0349(17) 0.0221(14) -0.0041(12) 0.0041(12) -0.0176(13)
C23 0.0097(10) 0.0165(11) 0.0150(11) -0.0006(8) 0.0036(9) -0.0014(8)
C24 0.0160(16) 0.0124(15) 0.0198(17) 0.000 0.0092(13) 0.000

loop_
_atom_type_symbol
_atom_type_description
_atom_type_scat_dispersion_real
_atom_type_scat_dispersion_imag
_atom_type_scat_source
C C 0.0033 0.0016 'International Tables Vol C Tables 4.2.6.8 and 6.1.1.4'
H H 0.0000 0.0000 'International Tables Vol C Tables 4.2.6.8 and 6.1.1.4'
N N 0.0061 0.0033 'International Tables Vol C Tables 4.2.6.8 and 6.1.1.4'
O O 0.0106 0.0060 'International Tables Vol C Tables 4.2.6.8 and 6.1.1.4'
P P 0.1023 0.0942 'International Tables Vol C Tables 4.2.6.8 and 6.1.1.4'
V V 0.3005 0.5294 'International Tables Vol C Tables 4.2.6.8 and 6.1.1.4'
Cu Cu 0.3201 1.2651 'International Tables Vol C Tables 4.2.6.8 and 6.1.1.4'

loop_
_geom_angle_atom_site_label_1
_geom_angle_atom_site_label_2
_geom_angle_atom_site_label_3
_geom_angle
_geom_angle_site_symmetry_1
_geom_angle_site_symmetry_3
N2 Cu1 O1 169.38(8) . .
N2 Cu1 N1 79.96(8) . .
O1 Cu1 N1 98.24(8) . .
N2 Cu1 N3 79.44(8) . .
O1 Cu1 N3 100.93(8) . .
N1 Cu1 N3 158.58(8) . .
N2 Cu1 O2 95.65(8) . .
O1 Cu1 O2 94.96(7) . .
N1 Cu1 O2 100.15(8) . .
N3 Cu1 O2 87.67(8) . .
O4 V1 O2 109.72(10) . .
O4 V1 O3 111.46(10) . .
O2 V1 O3 111.86(10) . .
O4 V1 O5 108.91(9) . .
O2 V1 O5 105.74(8) . .
O3 V1 O5 108.94(9) . .
O8 V2 O7 107.90(11) . .
O8 V2 O3 109.10(11) . 7_557
O7 V2 O3 111.36(11) . 7_557
O8 V2 O6 108.46(10) . .
O7 V2 O6 111.83(10) . .
O3 V2 O6 108.13(9) 7_557 .
O1 P1 O6 112.33(11) . .
O1 P1 O5 110.92(10) . .
O6 P1 O5 108.74(10) . .
O1 P1 C23 111.32(11) . .
O6 P1 C23 107.53(11) . .
O5 P1 C23 105.72(11) . .
P1 O1 Cu1 129.35(11) . .
V1 O2 Cu1 124.56(10) . .
V1 O3 V2 143.02(12) . 7_557
P1 O5 V1 125.75(11) . .
P1 O6 V2 152.16(13) . .
C1 N1 C5 118.5(2) . .
C1 N1 Cu1 127.34(17) . .
C5 N1 Cu1 113.60(16) . .
C16 N2 C6 121.4(2) . .
C16 N2 Cu1 120.05(16) . .
C6 N2 Cu1 118.57(16) . .
C21 N3 C17 118.4(2) . .
C21 N3 Cu1 127.09(18) . .
C17 N3 Cu1 114.18(16) . .
N1 C1 C2 122.4(2) . .
C1 C2 C3 119.1(2) . .
C2 C3 C4 118.9(2) . .
C3 C4 C5 119.0(2) . .
N1 C5 C4 121.9(2) . .
N1 C5 C6 113.9(2) . .
C4 C5 C6 124.2(2) . .
N2 C6 C7 120.8(2) . .
N2 C6 C5 113.0(2) . .
C7 C6 C5 126.3(2) . .
C6 C7 C8 119.9(2) . .
C7 C8 C15 117.6(2) . .
C7 C8 C9 120.7(2) . .
C15 C8 C9 121.7(2) . .
C14 C9 C10 118.0(2) . .
C14 C9 C8 121.5(2) . .
C10 C9 C8 120.6(2) . .
C11 C10 C9 120.7(2) . .
C12 C11 C10 121.4(3) . .
C11 C12 C13 118.1(2) . .
C11 C12 C22 120.7(3) . .
C13 C12 C22 121.1(3) . .
C14 C13 C12 121.1(3) . .
C13 C14 C9 120.7(3) . .
C16 C15 C8 119.5(2) . .
N2 C16 C15 120.8(2) . .
N2 C16 C17 112.3(2) . .
C15 C16 C17 126.8(2) . .
N3 C17 C18 122.4(2) . .
N3 C17 C16 114.0(2) . .
C18 C17 C16 123.6(2) . .
C17 C18 C19 118.6(2) . .
C20 C19 C18 119.2(3) . .
C19 C20 C21 119.2(2) . .
N3 C21 C20 122.1(2) . .
C24 C23 P1 116.11(15) . .
C23 C24 C23 112.8(3) . 2_656

loop_
_geom_bond_atom_site_label_1
_geom_bond_atom_site_label_2
_geom_bond_distance
_geom_bond_site_symmetry_2
Cu1 N2 1.931(2) .
Cu1 O1 1.9395(17) .
Cu1 N1 2.031(2) .
Cu1 N3 2.042(2) .
Cu1 O2 2.2737(19) .
V1 O4 1.6111(19) .
V1 O2 1.6523(18) .
V1 O3 1.7815(19) .
V1 O5 1.8865(18) .
V2 O8 1.617(2) .
V2 O7 1.618(2) .
V2 O3 1.8019(19) 7_557
V2 O6 1.8854(19) .
P1 O1 1.5198(18) .
P1 O6 1.5345(19) .
P1 O5 1.5498(18) .
P1 C23 1.795(2) .
O3 V2 1.8019(19) 7_557
N1 C1 1.339(3) .
N1 C5 1.358(3) .
N2 C16 1.334(3) .
N2 C6 1.343(3) .
N3 C21 1.343(3) .
N3 C17 1.358(3) .
C1 C2 1.386(4) .
C2 C3 1.386(4) .
C3 C4 1.386(4) .
C4 C5 1.388(3) .
C5 C6 1.470(3) .
C6 C7 1.379(3) .
C7 C8 1.405(3) .
C8 C15 1.407(3) .
C8 C9 1.481(3) .
C9 C14 1.395(4) .
C9 C10 1.405(3) .
C10 C11 1.384(4) .
C11 C12 1.383(4) .
C12 C13 1.396(4) .
C12 C22 1.506(4) .
C13 C14 1.387(4) .
C15 C16 1.388(3) .
C16 C17 1.481(3) .
C17 C18 1.382(3) .
C18 C19 1.390(4) .
C19 C20 1.381(4) .
C20 C21 1.386(4) .
C23 C24 1.532(3) .
C24 C23 1.532(3) 2_656
